data_9008138
loop_
_publ_author_name
'Wuensch, B. J.'
'Nowacki, W.'

_publ_section_title
;
 The crystal structure of marrite, PbAgAsS3
;
_journal_name_full 'Zeitschrift fur Kristallographie'
_journal_page_first 459
_journal_page_last 488
_journal_volume 125
_journal_year 1967
_chemical_compound_source 'Lengenbach quarry, Binnatal, Switzerland'
_chemical_formula_sum 'Ag As Pb S3'
_chemical_name_mineral Marrite
_space_group_IT_number 14
_symmetry_space_group_name_Hall '-P 2yab'
_symmetry_space_group_name_H-M 'P 1 21/a 1'
_cell_angle_alpha 90
_cell_angle_beta 91.228
_cell_angle_gamma 90
_cell_length_a 7.2705
_cell_length_b 12.6319
_cell_length_c 5.9853
_cell_formula_units_Z 4
_cell_volume 549.565
_database_code_amcsd 0010652
_exptl_crystal_density_diffrn 5.876
_cod_original_formula_sum 'Pb Ag As S3'
_cod_database_code 9008138

loop_
_space_group_symop_operation_xyz
x,y,z
1/2+x,1/2-y,z
1/2-x,1/2+y,-z
-x,-y,-z

loop_
_atom_site_aniso_label
_atom_site_aniso_U_11
_atom_site_aniso_U_22
_atom_site_aniso_U_33
_atom_site_aniso_U_12
_atom_site_aniso_U_13
_atom_site_aniso_U_23
Pb 0.00857 0.01778 0.01723 0.00000 0.00353 0.00153
Ag 0.03506 0.03314 0.02775 -0.01628 0.00859 0.00230
As 0.02248 0.00485 0.00853 -0.00233 0.00353 0.00268
S1 0.02115 0.00808 0.01959 -0.00279 0.00793 -0.00421
S2 0.00723 0.02021 0.01433 0.00047 0.00463 -0.00651
S3 0.03694 0.00728 0.01107 -0.00140 0.00749 0.00000

loop_
_atom_site_label
_atom_site_fract_x
_atom_site_fract_y
_atom_site_fract_z
Pb 0.33830 0.41110 0.25210
Ag 0.38820 0.76330 0.18510
As 0.35570 0.09060 0.27860
S1 0.14600 0.21450 0.38170
S2 0.15280 0.62300 0.09260
S3 0.16580 0.94810 0.28700

loop_
_cod_related_entry_id
_cod_related_entry_database
_cod_related_entry_code
1 AMCSD 0010652
